data_1523813
loop_
_publ_author_name
'Helmholdt, R.B.'
'Buschow, K.H.J.'
'Vleggaar, J.J.M.'

_publ_section_title
;
 Note on the crystallographic and magnetic structure of Y Fe10 V2
;
_journal_name_full 'Journal of the Less-Common Metals'
_journal_page_first 11
_journal_page_last 14
_journal_volume 138
_journal_year 1988
_chemical_formula_sum 'Fe10 V2 Y'
_space_group_IT_number 139
_symmetry_space_group_name_Hall '-I 4 2'
_symmetry_space_group_name_H-M 'I 4/m m m'
_cell_angle_alpha 90
_cell_angle_beta 90
_cell_angle_gamma 90
_cell_formula_units_Z 2
_cell_length_a 8.49
_cell_length_b 8.49
_cell_length_c 4.7723
_cell_volume 343.988
_citation_journal_id_ASTM JCOMAH
_cod_data_source_file Helmholdt_JCOMAH_1988_110.cif
_cod_data_source_block Fe10V2Y1
_cod_original_cell_volume 343.9878
_cod_original_formula_sum 'Fe10 V2 Y1'
_cod_database_code 1523813

loop_
_symmetry_equiv_pos_as_xyz
x,y,z
-y,x,z
-x,-y,z
y,-x,z
x,-y,-z
y,x,-z
-x,y,-z
-y,-x,-z
-x,-y,-z
y,-x,-z
x,y,-z
-y,x,-z
-x,y,z
-y,-x,z
x,-y,z
y,x,z
x+1/2,y+1/2,z+1/2
-y+1/2,x+1/2,z+1/2
-x+1/2,-y+1/2,z+1/2
y+1/2,-x+1/2,z+1/2
x+1/2,-y+1/2,-z+1/2
y+1/2,x+1/2,-z+1/2
-x+1/2,y+1/2,-z+1/2
-y+1/2,-x+1/2,-z+1/2
-x+1/2,-y+1/2,-z+1/2
y+1/2,-x+1/2,-z+1/2
x+1/2,y+1/2,-z+1/2
-y+1/2,x+1/2,-z+1/2
-x+1/2,y+1/2,z+1/2
-y+1/2,-x+1/2,z+1/2
x+1/2,-y+1/2,z+1/2
y+1/2,x+1/2,z+1/2

loop_
_atom_site_label
_atom_site_type_symbol
_atom_site_fract_x
_atom_site_fract_y
_atom_site_fract_z
_atom_site_occupancy
_atom_site_U_iso_or_equiv
V1 V 0.3594 0 0 0.5 0.0
Fe1 Fe 0.25 0.25 0.25 1 0.0
Y1 Y 0 0 0 1 0.0
Fe2 Fe 0.2776 0.5 0 1 0.0
Fe3 Fe 0.3594 0 0 0.5 0.0
